data_2013991
loop_
_publ_author_name
'Bowen, Richard J.'
'Fernandes, Manuel A.'
'Gitari, Patricia W.'
'Layh, Marcus'

_publ_section_title
;
 Tris(2-pyridyl)phosphine oxide: how C---H&#x00B7;&#x00B7;&#x00B7;O and
 C---H&#x00B7;&#x00B7;&#x00B7;N interactions can affect crystal packing
 efficiency
;
_journal_issue 4
_journal_name_full 'Acta Crystallographica Section C'
_journal_page_first o258
_journal_page_last o260
_journal_paper_doi 10.1107/S0108270104003956
_journal_volume 60
_journal_year 2004
_chemical_formula_moiety 'C15 H12 N3 O P'
_chemical_formula_sum 'C15 H12 N3 O P'
_chemical_formula_weight 281.25
_chemical_name_systematic
;
 ?
;
_space_group_IT_number 14
_symmetry_cell_setting monoclinic
_symmetry_space_group_name_Hall '-P 2ybc'
_symmetry_space_group_name_H-M 'P 1 21/c 1'
_atom_sites_solution_hydrogens geom
_atom_sites_solution_primary direct
_atom_sites_solution_secondary difmap
_audit_creation_method SHELXL-97
_cell_angle_alpha 90.00
_cell_angle_beta 100.409(2)
_cell_angle_gamma 90.00
_cell_formula_units_Z 4
_cell_length_a 9.0807(9)
_cell_length_b 9.1550(9)
_cell_length_c 16.0629(16)
_cell_measurement_reflns_used 1007
_cell_measurement_temperature 173(2)
_cell_measurement_theta_max 28.18
_cell_measurement_theta_min 2.28
_cell_volume 1313.4(2)
_computing_cell_refinement 'SAINT-Plus (Bruker, 1999)'
_computing_data_collection 'SMART (Bruker, 1998)'
_computing_data_reduction SAINT-Plus
_computing_molecular_graphics 'PLATON (Spek, 2003)'
_computing_publication_material SHELXTL
_computing_structure_refinement SHELXTL
_computing_structure_solution 'SHELXTL (Bruker, 1999)'
_diffrn_ambient_temperature 173(2)
_diffrn_measured_fraction_theta_full 0.994
_diffrn_measured_fraction_theta_max 0.994
_diffrn_measurement_device_type 'Bruker SMART 1K CCD area-detector'
_diffrn_measurement_method '\f and \w scans'
_diffrn_radiation_monochromator graphite
_diffrn_radiation_source 'fine-focus sealed tube'
_diffrn_radiation_type MoK\a
_diffrn_radiation_wavelength 0.71073
_diffrn_reflns_av_R_equivalents 0.0258
_diffrn_reflns_av_sigmaI/netI 0.0313
_diffrn_reflns_limit_h_max 12
_diffrn_reflns_limit_h_min -11
_diffrn_reflns_limit_k_max 12
_diffrn_reflns_limit_k_min -9
_diffrn_reflns_limit_l_max 21
_diffrn_reflns_limit_l_min -21
_diffrn_reflns_number 8966
_diffrn_reflns_theta_full 28.30
_diffrn_reflns_theta_max 28.30
_diffrn_reflns_theta_min 2.28
_diffrn_standards_decay_% 0
_diffrn_standards_interval_count 0
_diffrn_standards_interval_time 0
_diffrn_standards_number 0
_exptl_absorpt_coefficient_mu 0.207
_exptl_absorpt_correction_type none
_exptl_crystal_colour 'light brown'
_exptl_crystal_density_diffrn 1.422
_exptl_crystal_density_method 'not measured'
_exptl_crystal_description prism
_exptl_crystal_F_000 584
_exptl_crystal_size_max 0.24
_exptl_crystal_size_mid 0.20
_exptl_crystal_size_min 0.17
_refine_diff_density_max 0.412
_refine_diff_density_min -0.363
_refine_ls_extinction_method none
_refine_ls_goodness_of_fit_ref 1.019
_refine_ls_hydrogen_treatment constr
_refine_ls_matrix_type full
_refine_ls_number_parameters 181
_refine_ls_number_reflns 3251
_refine_ls_number_restraints 0
_refine_ls_restrained_S_all 1.019
_refine_ls_R_factor_all 0.0504
_refine_ls_R_factor_gt 0.0362
_refine_ls_shift/su_max 0.001
_refine_ls_shift/su_mean 0.000
_refine_ls_structure_factor_coef Fsqd
_refine_ls_weighting_details 'calc w=1/[\s^2^(Fo^2^)+(0.0454P)^2^+0.563P] where P=(Fo^2^+2Fc^2^)/3'
_refine_ls_weighting_scheme calc
_refine_ls_wR_factor_gt 0.0890
_refine_ls_wR_factor_ref 0.0961
_reflns_number_gt 2589
_reflns_number_total 3251
_reflns_threshold_expression I>2\s(I)
_cod_data_source_file ga1045.cif
_cod_data_source_block I
_cod_depositor_comments
;
The following automatic conversions were performed:
'_symmetry_cell_setting' value 'Monoclinic' changed to 'monoclinic'
according to '/home/saulius/struct/CIF-dictionaries/cif_core.dic'
dictionary named 'cif_core.dic' version 2.4.1 from
2010-06-29.

'_geom_bond_publ_flag' value 'Y' changed to 'y' according to
'/home/saulius/struct/CIF-dictionaries/cif_core.dic' dictionary named
'cif_core.dic' version 2.4.1 from 2010-06-29 (4 times).

Automatic conversion script
Id: cif_fix_enum 1527 2010-12-29 10:47:43Z saulius 

The following automatic conversions were performed:

'_symmetry_cell_setting' value 'Monoclinic' changed to 'monoclinic'
according to /home/saulius/struct/CIF-dictionaries/cif_core.dic
dictionary named 'cif_core.dic' version 2.4.1 from
2010-06-29.

'_exptl_absorpt_correction_type' value 'None' changed to
'none' according to
/home/saulius/struct/CIF-dictionaries/cif_core.dic dictionary named
'cif_core.dic' version 2.4.1 from 2010-06-29.

'_geom_bond_publ_flag'
value 'Y' changed to 'y' according to
/home/saulius/struct/CIF-dictionaries/cif_core.dic dictionary named
'cif_core.dic' version 2.4.1 from 2010-06-29 (4
times).

'_geom_angle_publ_flag' value 'Y' changed to 'y' according
to /home/saulius/struct/CIF-dictionaries/cif_core.dic dictionary
named 'cif_core.dic' version 2.4.1 from 2010-06-29 (6 times).

Automatic conversion script
Id: cif_fix_values 1715 2011-07-08 13:25:40Z adriana 
;
_cod_original_sg_symbol_H-M 'P 21/c'
_cod_database_code 2013991
_cod_database_fobs_code 2013991

loop_
_symmetry_equiv_pos_as_xyz
'x, y, z'
'-x, y+1/2, -z+1/2'
'-x, -y, -z'
'x, -y-1/2, z-1/2'

loop_
_atom_site_label
_atom_site_fract_x
_atom_site_fract_y
_atom_site_fract_z
_atom_site_U_iso_or_equiv
_atom_site_adp_type
_atom_site_calc_flag
_atom_site_refinement_flags
_atom_site_occupancy
_atom_site_disorder_assembly
_atom_site_disorder_group
_atom_site_type_symbol
P 0.86663(4) 0.29096(4) 0.11854(2) 0.01960(11) Uani d . 1 . . P
O 1.02875(12) 0.29006(13) 0.15391(7) 0.0285(3) Uani d . 1 . . O
C11 0.82427(17) 0.19197(16) 0.01882(9) 0.0217(3) Uani d . 1 . . C
N12 0.69184(15) 0.12300(16) 0.00009(8) 0.0286(3) Uani d . 1 . . N
C13 0.66551(19) 0.0480(2) -0.07296(10) 0.0327(4) Uani d . 1 . . C
H13 0.5728 -0.0022 -0.0874 0.039 Uiso calc R 1 . . H
C14 0.7654(2) 0.03949(19) -0.12839(10) 0.0311(4) Uani d . 1 . . C
H14 0.7414 -0.0150 -0.1794 0.037 Uiso calc R 1 . . H
C15 0.8996(2) 0.1112(2) -0.10839(11) 0.0364(4) Uani d . 1 . . C
H15 0.9700 0.1077 -0.1455 0.044 Uiso calc R 1 . . H
C16 0.9309(2) 0.1892(2) -0.03311(11) 0.0329(4) Uani d . 1 . . C
H16 1.0233 0.2394 -0.0175 0.039 Uiso calc R 1 . . H
C21 0.78892(16) 0.47360(16) 0.09830(9) 0.0201(3) Uani d . 1 . . C
N22 0.82838(14) 0.56238(14) 0.16552(8) 0.0220(3) Uani d . 1 . . N
C23 0.78126(17) 0.70115(17) 0.15693(10) 0.0247(3) Uani d . 1 . . C
H23 0.8095 0.7658 0.2033 0.030 Uiso calc R 1 . . H
C24 0.69341(18) 0.75533(18) 0.08376(11) 0.0288(4) Uani d . 1 . . C
H24 0.6622 0.8545 0.0805 0.035 Uiso calc R 1 . . H
C25 0.65196(19) 0.66228(19) 0.01564(11) 0.0312(4) Uani d . 1 . . C
H25 0.5907 0.6961 -0.0350 0.037 Uiso calc R 1 . . H
C26 0.70164(18) 0.51843(18) 0.02264(10) 0.0269(3) Uani d . 1 . . C
H26 0.6764 0.4523 -0.0233 0.032 Uiso calc R 1 . . H
C31 0.75141(16) 0.20849(16) 0.18732(9) 0.0189(3) Uani d . 1 . . C
N32 0.61072(14) 0.26016(14) 0.18119(8) 0.0227(3) Uani d . 1 . . N
C33 0.52699(17) 0.19927(17) 0.23244(10) 0.0252(3) Uani d . 1 . . C
H33 0.4279 0.2347 0.2298 0.030 Uiso calc R 1 . . H
C34 0.57598(18) 0.08765(17) 0.28908(10) 0.0259(3) Uani d . 1 . . C
H34 0.5113 0.0473 0.3234 0.031 Uiso calc R 1 . . H
C35 0.72075(18) 0.03610(17) 0.29466(10) 0.0248(3) Uani d . 1 . . C
H35 0.7576 -0.0402 0.3329 0.030 Uiso calc R 1 . . H
C36 0.81123(16) 0.09871(16) 0.24287(9) 0.0220(3) Uani d . 1 . . C
H36 0.9116 0.0670 0.2455 0.026 Uiso calc R 1 . . H

loop_
_atom_site_aniso_label
_atom_site_aniso_U_11
_atom_site_aniso_U_22
_atom_site_aniso_U_33
_atom_site_aniso_U_12
_atom_site_aniso_U_13
_atom_site_aniso_U_23
P 0.02009(19) 0.0208(2) 0.01789(18) -0.00168(14) 0.00331(13) -0.00064(14)
O 0.0223(6) 0.0320(6) 0.0303(6) -0.0016(5) 0.0023(4) 0.0006(5)
C11 0.0250(7) 0.0202(7) 0.0201(7) 0.0004(6) 0.0049(6) -0.0004(5)
N12 0.0272(7) 0.0335(8) 0.0257(7) -0.0044(6) 0.0063(5) -0.0078(6)
C13 0.0320(9) 0.0348(9) 0.0306(9) -0.0059(7) 0.0037(7) -0.0096(7)
C14 0.0430(10) 0.0291(9) 0.0210(8) 0.0010(7) 0.0055(7) -0.0053(6)
C15 0.0430(10) 0.0407(10) 0.0302(9) -0.0058(8) 0.0197(8) -0.0071(7)
C16 0.0320(9) 0.0374(10) 0.0318(9) -0.0099(7) 0.0129(7) -0.0078(7)
C21 0.0201(7) 0.0210(7) 0.0193(7) -0.0025(5) 0.0035(5) 0.0015(5)
N22 0.0220(6) 0.0239(7) 0.0201(6) -0.0026(5) 0.0038(5) -0.0018(5)
C23 0.0244(7) 0.0234(8) 0.0278(8) -0.0038(6) 0.0084(6) -0.0041(6)
C24 0.0269(8) 0.0236(8) 0.0369(9) 0.0025(6) 0.0089(7) 0.0053(7)
C25 0.0306(9) 0.0331(9) 0.0278(8) 0.0014(7) -0.0008(7) 0.0085(7)
C26 0.0296(8) 0.0288(8) 0.0206(7) -0.0025(7) -0.0001(6) 0.0002(6)
C31 0.0206(7) 0.0190(7) 0.0168(7) -0.0011(5) 0.0028(5) -0.0029(5)
N32 0.0219(6) 0.0228(6) 0.0235(6) 0.0018(5) 0.0045(5) 0.0013(5)
C33 0.0226(7) 0.0267(8) 0.0272(8) 0.0025(6) 0.0070(6) 0.0001(6)
C34 0.0288(8) 0.0252(8) 0.0253(8) -0.0027(6) 0.0092(6) 0.0012(6)
C35 0.0311(8) 0.0208(7) 0.0219(7) 0.0025(6) 0.0034(6) 0.0024(6)
C36 0.0215(7) 0.0224(7) 0.0213(7) 0.0018(6) 0.0021(6) -0.0016(6)

loop_
_atom_type_symbol
_atom_type_description
_atom_type_scat_dispersion_real
_atom_type_scat_dispersion_imag
_atom_type_scat_source
C C 0.0033 0.0016 'International Tables Vol C Tables 4.2.6.8 and 6.1.1.4'
H H 0.0000 0.0000 'International Tables Vol C Tables 4.2.6.8 and 6.1.1.4'
N N 0.0061 0.0033 'International Tables Vol C Tables 4.2.6.8 and 6.1.1.4'
O O 0.0106 0.0060 'International Tables Vol C Tables 4.2.6.8 and 6.1.1.4'
P P 0.1023 0.0942 'International Tables Vol C Tables 4.2.6.8 and 6.1.1.4'

loop_
_geom_angle_atom_site_label_1
_geom_angle_atom_site_label_2
_geom_angle_atom_site_label_3
_geom_angle
_geom_angle_publ_flag
O P C31 113.99(7) y
O P C11 111.88(7) y
C31 P C11 105.95(7) y
O P C21 113.60(7) y
C31 P C21 104.06(7) y
C11 P C21 106.65(7) y
N12 C11 C16 123.39(14) ?
N12 C11 P 118.00(11) ?
C16 C11 P 118.60(12) ?
C13 N12 C11 116.54(14) ?
N12 C13 C14 123.87(16) ?
N12 C13 H13 118.1 ?
C14 C13 H13 118.1 ?
C15 C14 C13 118.74(15) ?
C15 C14 H14 120.6 ?
C13 C14 H14 120.6 ?
C14 C15 C16 118.95(16) ?
C14 C15 H15 120.5 ?
C16 C15 H15 120.5 ?
C11 C16 C15 118.51(16) ?
C11 C16 H16 120.7 ?
C15 C16 H16 120.7 ?
N22 C21 C26 123.41(14) ?
N22 C21 P 111.87(10) ?
C26 C21 P 124.72(12) ?
C23 N22 C21 117.12(13) ?
N22 C23 C24 123.39(15) ?
N22 C23 H23 118.3 ?
C24 C23 H23 118.3 ?
C25 C24 C23 118.83(15) ?
C25 C24 H24 120.6 ?
C23 C24 H24 120.6 ?
C24 C25 C26 118.76(15) ?
C24 C25 H25 120.6 ?
C26 C25 H25 120.6 ?
C21 C26 C25 118.47(15) ?
C21 C26 H26 120.8 ?
C25 C26 H26 120.8 ?
N32 C31 C36 123.80(13) ?
N32 C31 P 116.84(11) ?
C36 C31 P 119.36(11) ?
C33 N32 C31 116.40(13) ?
N32 C33 C34 124.03(14) ?
N32 C33 H33 118.0 ?
C34 C33 H33 118.0 ?
C35 C34 C33 118.81(14) ?
C35 C34 H34 120.6 ?
C33 C34 H34 120.6 ?
C34 C35 C36 118.46(14) ?
C34 C35 H35 120.8 ?
C36 C35 H35 120.8 ?
C31 C36 C35 118.50(13) ?
C31 C36 H36 120.8 ?
C35 C36 H36 120.8 ?

loop_
_geom_bond_atom_site_label_1
_geom_bond_atom_site_label_2
_geom_bond_site_symmetry_2
_geom_bond_distance
_geom_bond_publ_flag
P O . 1.4792(11) y
P C31 . 1.8173(15) y
P C11 . 1.8200(15) y
P C21 . 1.8211(15) y
C11 N12 . 1.343(2) ?
C11 C16 . 1.388(2) ?
N12 C13 . 1.343(2) ?
C13 C14 . 1.383(2) ?
C13 H13 . 0.9500 ?
C14 C15 . 1.371(2) ?
C14 H14 . 0.9500 ?
C15 C16 . 1.389(2) ?
C15 H15 . 0.9500 ?
C16 H16 . 0.9500 ?
C21 N22 . 1.3473(19) ?
C21 C26 . 1.388(2) ?
N22 C23 . 1.340(2) ?
C23 C24 . 1.387(2) ?
C23 H23 . 0.9500 ?
C24 C25 . 1.384(2) ?
C24 H24 . 0.9500 ?
C25 C26 . 1.390(2) ?
C25 H25 . 0.9500 ?
C26 H26 . 0.9500 ?
C31 N32 . 1.3492(18) ?
C31 C36 . 1.388(2) ?
N32 C33 . 1.3389(19) ?
C33 C34 . 1.387(2) ?
C33 H33 . 0.9500 ?
C34 C35 . 1.384(2) ?
C34 H34 . 0.9500 ?
C35 C36 . 1.394(2) ?
C35 H35 . 0.9500 ?
C36 H36 . 0.9500 ?

loop_
_geom_hbond_atom_site_label_D
_geom_hbond_atom_site_label_H
_geom_hbond_atom_site_label_A
_geom_hbond_site_symmetry_A
_geom_hbond_distance_DH
_geom_hbond_distance_HA
_geom_hbond_distance_DA
_geom_hbond_angle_DHA
_geom_hbond_publ_flag
C23 H23 O 2_755 0.95 2.50 3.313(2) 144 yes
C35 H35 O 2_745 0.95 2.46 3.202(2) 134 yes
C36 H36 N22 2_745 0.95 2.53 3.353(2) 145 yes

loop_
_geom_torsion_atom_site_label_1
_geom_torsion_atom_site_label_2
_geom_torsion_atom_site_label_3
_geom_torsion_atom_site_label_4
_geom_torsion
O P C11 N12 148.29(12)
C31 P C11 N12 23.51(14)
C21 P C11 N12 -86.93(13)
O P C11 C16 -30.52(15)
C31 P C11 C16 -155.30(13)
C21 P C11 C16 94.26(14)
C16 C11 N12 C13 0.3(2)
P C11 N12 C13 -178.41(12)
C11 N12 C13 C14 -0.4(3)
N12 C13 C14 C15 0.1(3)
C13 C14 C15 C16 0.3(3)
N12 C11 C16 C15 0.0(3)
P C11 C16 C15 178.77(14)
C14 C15 C16 C11 -0.4(3)
O P C21 N22 -49.20(12)
C31 P C21 N22 75.33(11)
C11 P C21 N22 -172.92(10)
O P C21 C26 129.72(13)
C31 P C21 C26 -105.75(14)
C11 P C21 C26 6.00(15)
C26 C21 N22 C23 -0.9(2)
P C21 N22 C23 178.00(10)
C21 N22 C23 C24 1.1(2)
N22 C23 C24 C25 -0.2(2)
C23 C24 C25 C26 -0.9(2)
N22 C21 C26 C25 -0.1(2)
P C21 C26 C25 -178.89(12)
C24 C25 C26 C21 1.0(2)
O P C31 N32 150.58(11)
C11 P C31 N32 -85.96(12)
C21 P C31 N32 26.30(13)
O P C31 C36 -28.91(14)
C11 P C31 C36 94.55(12)
C21 P C31 C36 -153.18(11)
C36 C31 N32 C33 -0.2(2)
P C31 N32 C33 -179.65(11)
C31 N32 C33 C34 -0.8(2)
N32 C33 C34 C35 1.0(2)
C33 C34 C35 C36 -0.1(2)
N32 C31 C36 C35 1.0(2)
P C31 C36 C35 -179.54(11)
C34 C35 C36 C31 -0.8(2)

loop_
_cod_related_entry_id
_cod_related_entry_database
_cod_related_entry_code
1 ChemSpider 9506525
